data_7218637
loop_
_publ_author_name
'Zhong, Wei'
'Xie, Mingshi'
'Li, Yizhi'
'Yan, Hong'

_publ_section_title
;
 Investigation into the reactivity of 16-electron complexes
 Cp#Co(S2C2B10H10) (Cp# = Cp, Cp*) towards methyl diazoacetate and
 toluenesulphonyl azide
;
_journal_name_full 'RSC Adv.'
_journal_paper_doi 10.1039/C4RA13017K
_journal_year 2014
_chemical_formula_sum 'C25 H40 B10 Co N3 O6 S3'
_chemical_formula_weight 741.81
_chemical_name_systematic
; 
 ? 
;
_space_group_IT_number 61
_symmetry_cell_setting orthorhombic
_symmetry_space_group_name_Hall '-P 2ac 2ab'
_symmetry_space_group_name_H-M 'P b c a'
_atom_sites_solution_hydrogens geom
_atom_sites_solution_primary direct
_atom_sites_solution_secondary difmap
_audit_creation_method SHELXL-97
_cell_angle_alpha 90.00
_cell_angle_beta 90.00
_cell_angle_gamma 90.00
_cell_formula_units_Z 8
_cell_length_a 15.4506(10)
_cell_length_b 13.6578(9)
_cell_length_c 34.644(2)
_cell_measurement_temperature 296(2)
_cell_volume 7310.6(8)
_computing_structure_refinement 'SHELXL-97 (Sheldrick, 1997)'
_computing_structure_solution 'SHELXS-97 (Sheldrick, 1990)'
_diffrn_ambient_temperature 296(2)
_diffrn_measured_fraction_theta_full 1.000
_diffrn_measured_fraction_theta_max 1.000
_diffrn_radiation_monochromator graphite
_diffrn_radiation_source 'fine-focus sealed tube'
_diffrn_radiation_type MoK\a
_diffrn_radiation_wavelength 0.71073
_diffrn_reflns_av_R_equivalents 0.1417
_diffrn_reflns_av_sigmaI/netI 0.1179
_diffrn_reflns_limit_h_max 10
_diffrn_reflns_limit_h_min -19
_diffrn_reflns_limit_k_max 16
_diffrn_reflns_limit_k_min -16
_diffrn_reflns_limit_l_max 42
_diffrn_reflns_limit_l_min -42
_diffrn_reflns_number 41674
_diffrn_reflns_theta_full 26.00
_diffrn_reflns_theta_max 26.00
_diffrn_reflns_theta_min 1.18
_exptl_absorpt_coefficient_mu 0.683
_exptl_absorpt_correction_T_max 0.9226
_exptl_absorpt_correction_T_min 0.9045
_exptl_crystal_density_diffrn 1.348
_exptl_crystal_density_method 'not measured'
_exptl_crystal_F_000 3072
_exptl_crystal_size_max 0.18
_exptl_crystal_size_mid 0.14
_exptl_crystal_size_min 0.11
_refine_diff_density_max 0.450
_refine_diff_density_min -0.371
_refine_diff_density_rms 0.053
_refine_ls_extinction_method none
_refine_ls_goodness_of_fit_ref 0.986
_refine_ls_hydrogen_treatment mixed
_refine_ls_matrix_type full
_refine_ls_number_parameters 449
_refine_ls_number_reflns 7187
_refine_ls_number_restraints 86
_refine_ls_restrained_S_all 1.087
_refine_ls_R_factor_all 0.1490
_refine_ls_R_factor_gt 0.0489
_refine_ls_shift/su_max 0.007
_refine_ls_shift/su_mean 0.001
_refine_ls_structure_factor_coef Fsqd
_refine_ls_weighting_details 'calc w=1/[\s^2^(Fo^2^)+(0.0115P)^2^+0.0000P] where P=(Fo^2^+2Fc^2^)/3'
_refine_ls_weighting_scheme calc
_refine_ls_wR_factor_gt 0.0736
_refine_ls_wR_factor_ref 0.0820
_reflns_number_gt 3015
_reflns_number_total 7187
_reflns_threshold_expression >2sigma(I)
_cod_data_source_file c4ra13017k1.cif
_cod_data_source_block 4
_cod_depositor_comments
;
The following automatic conversions were performed:

'_symmetry_cell_setting' value 'Orthorhombic' changed to
'orthorhombic' according to
/usr/data/users/saulius/crontab/automatic-downloads/rss-feeds/RSC/lib/dictionaries/cif_core.dic
dictionary named 'cif_core.dic' version 2.4.2 from 2011-04-26.

Automatic conversion script
Id: cif_fix_values 2827 2014-09-09 07:05:25Z andrius 
;
_cod_original_cell_volume 7310.7(8)
_cod_original_sg_symbol_H-M Pbca
_cod_database_code 7218637

loop_
_symmetry_equiv_pos_as_xyz
'x, y, z'
'-x+1/2, -y, z+1/2'
'-x, y+1/2, -z+1/2'
'x+1/2, -y+1/2, -z'
'-x, -y, -z'
'x-1/2, y, -z-1/2'
'x, -y-1/2, z-1/2'
'-x-1/2, y-1/2, z'

loop_
_atom_site_label
_atom_site_type_symbol
_atom_site_fract_x
_atom_site_fract_y
_atom_site_fract_z
_atom_site_U_iso_or_equiv
_atom_site_adp_type
_atom_site_occupancy
_atom_site_symmetry_multiplicity
_atom_site_calc_flag
_atom_site_refinement_flags
_atom_site_disorder_assembly
_atom_site_disorder_group
Co1 Co 0.39394(2) 0.63617(3) 0.130567(11) 0.05019(11) Uani 1 1 d . . .
S1 S 0.36051(5) 0.77444(5) 0.09775(2) 0.0604(2) Uani 1 1 d . . .
S2 S 0.50591(5) 0.60066(5) 0.09347(2) 0.0667(3) Uani 1 1 d . . .
S3 S 0.38631(5) 0.91022(5) 0.21332(2) 0.0634(2) Uani 1 1 d . . .
N1 N 0.39093(14) 0.81301(14) 0.18495(6) 0.0520(7) Uani 1 1 d . . .
N2 N 0.46902(14) 0.77794(15) 0.18450(6) 0.0556(7) Uani 1 1 d . . .
N3 N 0.47825(13) 0.70220(14) 0.16275(6) 0.0528(7) Uani 1 1 d . . .
O6 O 0.42326(14) 0.89273(14) 0.25077(5) 0.0855(8) Uani 1 1 d . . .
O5 O 0.29730(12) 0.93929(14) 0.21160(6) 0.0811(7) Uani 1 1 d . . .
C22 C 0.54747(19) 1.1498(2) 0.15611(9) 0.0779(11) Uani 1 1 d . . .
C23 C 0.52476(18) 1.1544(2) 0.19452(9) 0.0788(11) Uani 1 1 d . . .
H23 H 0.5425 1.2077 0.2093 0.095 Uiso 1 1 calc R . .
C24 C 0.47557(18) 1.0805(2) 0.21175(9) 0.0700(10) Uani 1 1 d . . .
H24 H 0.4606 1.0852 0.2377 0.084 Uiso 1 1 calc R . .
C25 C 0.6027(2) 1.2292(2) 0.13814(10) 0.1144(14) Uani 1 1 d . . .
H25A H 0.5701 1.2625 0.1186 0.172 Uiso 1 1 calc R . .
H25B H 0.6533 1.2003 0.1268 0.172 Uiso 1 1 calc R . .
H25C H 0.6199 1.2752 0.1577 0.172 Uiso 1 1 calc R . .
C1 C 0.42462(18) 0.76888(19) 0.05548(8) 0.0625(10) Uani 1 1 d . . .
C2 C 0.50674(19) 0.68777(18) 0.05448(8) 0.0658(10) Uani 1 1 d . . .
C3 C 0.33080(17) 0.57757(18) 0.17864(8) 0.0517(9) Uani 1 1 d . . .
C4 C 0.37314(17) 0.50321(18) 0.15839(8) 0.0549(9) Uani 1 1 d . . .
C5 C 0.33678(17) 0.49796(19) 0.12071(8) 0.0550(9) Uani 1 1 d . . .
C6 C 0.27411(17) 0.5709(2) 0.11717(8) 0.0559(9) Uani 1 1 d . . .
C7 C 0.26988(15) 0.6229(2) 0.15343(8) 0.0536(9) Uani 1 1 d . . .
C8 C 0.20804(17) 0.7036(2) 0.16372(8) 0.0768(11) Uani 1 1 d . . .
H8A H 0.2396 0.7577 0.1744 0.115 Uiso 1 1 calc R . .
H8B H 0.1671 0.6800 0.1824 0.115 Uiso 1 1 calc R . .
H8C H 0.1779 0.7246 0.1410 0.115 Uiso 1 1 calc R . .
C9 C 0.34181(19) 0.6028(2) 0.22072(7) 0.0799(11) Uani 1 1 d . . .
H9A H 0.4023 0.6042 0.2270 0.120 Uiso 1 1 calc R . .
H9B H 0.3134 0.5543 0.2363 0.120 Uiso 1 1 calc R . .
H9C H 0.3168 0.6658 0.2257 0.120 Uiso 1 1 calc R . .
C10 C 0.43719(19) 0.43313(19) 0.17543(9) 0.0896(12) Uani 1 1 d . . .
H10A H 0.4072 0.3772 0.1855 0.134 Uiso 1 1 calc R . .
H10B H 0.4684 0.4649 0.1959 0.134 Uiso 1 1 calc R . .
H10C H 0.4770 0.4124 0.1558 0.134 Uiso 1 1 calc R . .
C11 C 0.3577(2) 0.42322(19) 0.09055(8) 0.0867(12) Uani 1 1 d . . .
H11A H 0.3579 0.4538 0.0656 0.130 Uiso 1 1 calc R . .
H11B H 0.3148 0.3723 0.0910 0.130 Uiso 1 1 calc R . .
H11C H 0.4136 0.3956 0.0957 0.130 Uiso 1 1 calc R . .
C12 C 0.21376(18) 0.5883(2) 0.08396(8) 0.0881(12) Uani 1 1 d . . .
H12A H 0.1567 0.5665 0.0908 0.132 Uiso 1 1 calc R . .
H12B H 0.2337 0.5525 0.0618 0.132 Uiso 1 1 calc R . .
H12C H 0.2123 0.6569 0.0780 0.132 Uiso 1 1 calc R . .
C13 C 0.59742(16) 0.6401(2) 0.12396(9) 0.0748(10) Uani 1 1 d U . .
H13 H 0.6227 0.6997 0.1129 0.090 Uiso 1 1 calc R . .
C14 C 0.6632(2) 0.5607(3) 0.12288(13) 0.1278(15) Uani 1 1 d U . .
C15 C 0.7658(3) 0.4692(3) 0.08718(15) 0.214(3) Uani 1 1 d . . .
H15A H 0.7521 0.4160 0.1042 0.321 Uiso 1 1 calc R . .
H15B H 0.8225 0.4935 0.0931 0.321 Uiso 1 1 calc R . .
H15C H 0.7644 0.4466 0.0610 0.321 Uiso 1 1 calc R . .
C16 C 0.56703(17) 0.6622(2) 0.16477(9) 0.0683(10) Uani 1 1 d . . .
H16 H 0.5650 0.6005 0.1792 0.082 Uiso 1 1 calc R . .
C17 C 0.6309(2) 0.7335(2) 0.18613(12) 0.1133(15) Uani 1 1 d U A .
C19 C 0.44939(18) 1.00142(18) 0.19061(8) 0.0540(9) Uani 1 1 d . . .
C20 C 0.46853(19) 0.9971(2) 0.15188(9) 0.0718(11) Uani 1 1 d . . .
H20 H 0.4490 0.9451 0.1369 0.086 Uiso 1 1 calc R . .
C21 C 0.5171(2) 1.0710(2) 0.13548(10) 0.0816(12) Uani 1 1 d . . .
H21 H 0.5300 1.0672 0.1093 0.098 Uiso 1 1 calc R . .
B3 B 0.4197(3) 0.6681(3) 0.02538(10) 0.0801(14) Uani 1 1 d . . .
H3 H 0.3732 0.6080 0.0293 0.096 Uiso 1 1 calc R . .
B4 B 0.3856(3) 0.7866(2) 0.01004(9) 0.0815(14) Uani 1 1 d . . .
H4 H 0.3176 0.8037 0.0034 0.098 Uiso 1 1 calc R . .
B5 B 0.4567(3) 0.8733(3) 0.03252(10) 0.0739(13) Uani 1 1 d . . .
H5 H 0.4345 0.9471 0.0405 0.089 Uiso 1 1 calc R . .
B6 B 0.5308(2) 0.8088(2) 0.06155(11) 0.0638(12) Uani 1 1 d . . .
H6 H 0.5558 0.8396 0.0887 0.077 Uiso 1 1 calc R . .
B7 B 0.5973(3) 0.7316(2) 0.03153(11) 0.0894(14) Uani 1 1 d . . .
H7 H 0.6646 0.7128 0.0389 0.107 Uiso 1 1 calc R . .
B8 B 0.5259(3) 0.6456(3) 0.00837(10) 0.0953(14) Uani 1 1 d U . .
H8 H 0.5480 0.5715 0.0007 0.114 Uiso 1 1 calc R . .
B9 B 0.4529(3) 0.7097(3) -0.02025(12) 0.1022(16) Uani 1 1 d U . .
H9 H 0.4281 0.6771 -0.0471 0.123 Uiso 1 1 calc R . .
B10 B 0.4742(3) 0.8377(3) -0.01599(12) 0.1006(16) Uani 1 1 d U . .
H10 H 0.4629 0.8886 -0.0401 0.121 Uiso 1 1 calc R . .
B11 B 0.5632(3) 0.8508(3) 0.01602(11) 0.0838(14) Uani 1 1 d . . .
H11 H 0.6103 0.9106 0.0128 0.101 Uiso 1 1 calc R . .
B12 B 0.5598(3) 0.7513(3) -0.01635(12) 0.1077(17) Uani 1 1 d U . .
H12 H 0.6050 0.7470 -0.0408 0.129 Uiso 1 1 calc R . .
O2 O 0.70118(18) 0.5490(2) 0.09231(10) 0.1808(13) Uani 1 1 d U . .
O1 O 0.6807(2) 0.5116(3) 0.14774(11) 0.2629(18) Uani 1 1 d U . .
O3 N 0.66036(16) 0.79733(18) 0.16515(9) 0.1028(11) Uani 1 1 d DU . .
O4 N 0.63922(17) 0.7155(2) 0.22021(9) 0.1030(11) Uani 1 1 d DU . .
C18A C 0.7019(4) 0.8650(5) 0.19913(19) 0.125(3) Uani 0.50 1 d PDU A 1
H18A H 0.7299 0.9208 0.1878 0.188 Uiso 0.50 1 d PR A 1
H18B H 0.6568 0.8867 0.2162 0.188 Uiso 0.50 1 d PR A 1
H18C H 0.7435 0.8275 0.2134 0.188 Uiso 0.50 1 d PR A 1
C18B C 0.6901(4) 0.8076(5) 0.2300(2) 0.125(3) Uani 0.50 1 d PDU A 2
H18D H 0.7053 0.8079 0.2568 0.188 Uiso 0.50 1 d PR A 2
H18E H 0.7418 0.8082 0.2146 0.188 Uiso 0.50 1 d PR A 2
H18F H 0.6561 0.8646 0.2242 0.188 Uiso 0.50 1 d PR A 2

loop_
_atom_site_aniso_label
_atom_site_aniso_U_11
_atom_site_aniso_U_22
_atom_site_aniso_U_33
_atom_site_aniso_U_23
_atom_site_aniso_U_13
_atom_site_aniso_U_12
Co1 0.03634(19) 0.0503(2) 0.0639(2) 0.0058(2) 0.0035(2) -0.0049(2)
S1 0.0535(5) 0.0638(5) 0.0639(5) 0.0119(4) 0.0100(5) 0.0053(5)
S2 0.0581(5) 0.0465(4) 0.0954(6) 0.0009(4) 0.0258(5) -0.0030(5)
S3 0.0598(5) 0.0639(5) 0.0665(5) 0.0035(4) 0.0012(5) 0.0079(5)
N1 0.0418(13) 0.0550(13) 0.0591(14) -0.0017(12) -0.0046(13) 0.0032(14)
N2 0.0373(13) 0.0512(14) 0.0784(17) 0.0100(13) -0.0067(13) -0.0003(14)
N3 0.0349(13) 0.0449(13) 0.0785(17) 0.0005(13) 0.0053(13) -0.0029(13)
O6 0.1151(18) 0.0876(14) 0.0538(13) 0.0113(11) -0.0168(13) 0.0025(14)
O5 0.0539(13) 0.0861(14) 0.1032(16) 0.0018(13) 0.0119(13) 0.0220(13)
C22 0.063(2) 0.076(2) 0.095(2) 0.015(2) -0.013(2) 0.000(2)
C23 0.072(2) 0.062(2) 0.102(3) 0.001(2) -0.043(2) -0.008(2)
C24 0.071(2) 0.075(2) 0.063(2) -0.0033(18) -0.018(2) 0.008(2)
C25 0.091(3) 0.085(2) 0.167(3) 0.033(2) 0.003(3) -0.028(3)
C1 0.066(2) 0.0623(18) 0.0594(19) 0.0091(16) 0.0116(17) -0.0180(18)
C2 0.073(2) 0.0477(17) 0.077(2) 0.0017(16) 0.0275(19) -0.0126(19)
C3 0.0430(17) 0.0526(17) 0.0595(19) 0.0129(15) -0.0074(16) -0.0186(16)
C4 0.0446(18) 0.0453(16) 0.075(2) 0.0149(16) -0.0047(17) -0.0100(16)
C5 0.0434(17) 0.0568(17) 0.065(2) 0.0072(16) 0.0058(16) -0.0196(16)
C6 0.0435(17) 0.0670(19) 0.0571(19) 0.0106(16) -0.0052(16) -0.0226(17)
C7 0.0276(15) 0.0617(18) 0.071(2) 0.0158(17) 0.0057(16) -0.0094(17)
C8 0.0403(18) 0.098(2) 0.092(2) 0.010(2) 0.0075(19) -0.004(2)
C9 0.091(2) 0.090(2) 0.058(2) 0.0073(18) -0.013(2) -0.030(2)
C10 0.073(2) 0.067(2) 0.129(3) 0.023(2) -0.018(2) -0.002(2)
C11 0.098(3) 0.067(2) 0.096(2) -0.0235(19) 0.023(2) -0.026(2)
C12 0.069(2) 0.125(3) 0.071(2) 0.023(2) -0.024(2) -0.036(2)
C13 0.0372(15) 0.0506(16) 0.136(3) 0.0101(19) 0.014(2) 0.0072(18)
C14 0.084(2) 0.125(3) 0.175(3) 0.032(3) 0.045(3) 0.055(2)
C15 0.131(3) 0.189(4) 0.323(7) -0.045(4) 0.068(4) 0.096(4)
C16 0.0355(16) 0.062(2) 0.108(3) -0.0030(19) 0.0021(19) 0.0081(18)
C17 0.0348(19) 0.100(3) 0.205(4) -0.040(3) -0.010(2) 0.018(2)
C19 0.0565(19) 0.0501(17) 0.0556(19) -0.0006(16) -0.0102(17) 0.0022(17)
C20 0.079(2) 0.062(2) 0.075(2) -0.0016(18) 0.004(2) -0.007(2)
C21 0.084(2) 0.072(2) 0.089(3) 0.004(2) 0.012(2) -0.003(2)
B3 0.105(3) 0.064(2) 0.072(3) -0.014(2) 0.012(3) -0.034(3)
B4 0.112(3) 0.076(3) 0.057(2) 0.009(2) -0.004(3) -0.029(3)
B5 0.109(3) 0.056(2) 0.057(2) 0.009(2) 0.019(2) -0.020(3)
B6 0.066(2) 0.043(2) 0.082(3) -0.006(2) 0.021(2) -0.012(2)
B7 0.094(3) 0.064(2) 0.110(3) -0.011(2) 0.060(3) -0.029(3)
B8 0.131(3) 0.069(2) 0.087(3) -0.022(2) 0.063(3) -0.032(3)
B9 0.150(4) 0.088(3) 0.069(3) -0.016(2) 0.021(3) -0.048(3)
B10 0.152(4) 0.078(3) 0.071(3) 0.005(2) 0.018(3) -0.037(3)
B11 0.110(3) 0.053(2) 0.088(3) -0.006(2) 0.038(3) -0.031(3)
B12 0.151(4) 0.081(3) 0.091(3) -0.015(2) 0.060(3) -0.045(3)
O2 0.136(2) 0.192(3) 0.214(3) 0.006(2) 0.069(2) 0.094(2)
O1 0.253(3) 0.281(3) 0.255(4) 0.072(3) 0.084(3) 0.214(3)
O3 0.0483(16) 0.0655(17) 0.195(3) -0.0127(19) -0.0171(19) -0.0311(16)
O4 0.0575(18) 0.115(2) 0.136(2) -0.041(2) -0.0228(19) -0.0114(18)
C18A 0.097(5) 0.158(6) 0.121(6) -0.003(6) 0.009(5) -0.040(6)
C18B 0.111(6) 0.164(7) 0.102(6) -0.040(5) -0.056(5) 0.045(6)

loop_
_atom_type_symbol
_atom_type_description
_atom_type_scat_dispersion_real
_atom_type_scat_dispersion_imag
_atom_type_scat_source
C C 0.0033 0.0016 'International Tables Vol C Tables 4.2.6.8 and 6.1.1.4'
H H 0.0000 0.0000 'International Tables Vol C Tables 4.2.6.8 and 6.1.1.4'
B B 0.0013 0.0007 'International Tables Vol C Tables 4.2.6.8 and 6.1.1.4'
N N 0.0061 0.0033 'International Tables Vol C Tables 4.2.6.8 and 6.1.1.4'
O O 0.0106 0.0060 'International Tables Vol C Tables 4.2.6.8 and 6.1.1.4'
S S 0.1246 0.1234 'International Tables Vol C Tables 4.2.6.8 and 6.1.1.4'
Co Co 0.3494 0.9721 'International Tables Vol C Tables 4.2.6.8 and 6.1.1.4'

loop_
_geom_angle_atom_site_label_1
_geom_angle_atom_site_label_2
_geom_angle_atom_site_label_3
_geom_angle
N3 Co1 C4 104.09(10)
N3 Co1 C7 116.13(10)
C4 Co1 C7 66.79(10)
N3 Co1 C3 91.91(9)
C4 Co1 C3 39.15(9)
C7 Co1 C3 39.98(10)
N3 Co1 C6 156.16(10)
C4 Co1 C6 66.25(10)
C7 Co1 C6 40.35(10)
C3 Co1 C6 66.63(10)
N3 Co1 C5 142.22(10)
C4 Co1 C5 39.67(10)
C7 Co1 C5 66.36(10)
C3 Co1 C5 65.88(10)
C6 Co1 C5 38.63(10)
N3 Co1 S2 84.86(7)
C4 Co1 S2 101.46(8)
C7 Co1 S2 157.43(8)
C3 Co1 S2 138.18(8)
C6 Co1 S2 117.86(8)
C5 Co1 S2 92.13(8)
N3 Co1 S1 93.10(6)
C4 Co1 S1 157.72(8)
C7 Co1 S1 93.06(8)
C3 Co1 S1 127.82(8)
C6 Co1 S1 92.38(8)
C5 Co1 S1 124.68(8)
S2 Co1 S1 94.00(3)
C1 S1 Co1 104.60(9)
C2 S2 C13 103.36(13)
C2 S2 Co1 107.28(10)
C13 S2 Co1 101.71(9)
O5 S3 O6 117.71(13)
O5 S3 N1 103.84(12)
O6 S3 N1 112.69(11)
O5 S3 C19 108.40(12)
O6 S3 C19 107.46(13)
N1 S3 C19 106.12(12)
N2 N1 S3 110.10(17)
N3 N2 N1 114.0(2)
N2 N3 C16 111.8(2)
N2 N3 Co1 129.51(17)
C16 N3 Co1 118.62(17)
C21 C22 C23 116.8(3)
C21 C22 C25 122.6(3)
C23 C22 C25 120.6(3)
C22 C23 C24 121.2(3)
C22 C23 H23 119.4
C24 C23 H23 119.4
C19 C24 C23 120.2(3)
C19 C24 H24 119.9
C23 C24 H24 119.9
C22 C25 H25A 109.5
C22 C25 H25B 109.5
H25A C25 H25B 109.5
C22 C25 H25C 109.5
H25A C25 H25C 109.5
H25B C25 H25C 109.5
C2 C1 B4 110.0(2)
C2 C1 B5 108.8(2)
B4 C1 B5 63.44(19)
C2 C1 B3 59.80(18)
B4 C1 B3 62.62(19)
B5 C1 B3 113.4(2)
C2 C1 B6 59.94(17)
B4 C1 B6 113.6(2)
B5 C1 B6 61.40(19)
B3 C1 B6 111.3(2)
C2 C1 S1 117.83(18)
B4 C1 S1 124.1(2)
B5 C1 S1 120.8(2)
B3 C1 S1 120.6(2)
B6 C1 S1 114.45(19)
C1 C2 B3 61.37(18)
C1 C2 B6 61.66(17)
B3 C2 B6 114.1(2)
C1 C2 B7 113.2(2)
B3 C2 B7 115.1(2)
B6 C2 B7 63.46(18)
C1 C2 B8 111.6(2)
B3 C2 B8 62.3(2)
B6 C2 B8 114.7(2)
B7 C2 B8 63.1(2)
C1 C2 S2 114.44(18)
B3 C2 S2 109.56(19)
B6 C2 S2 122.2(2)
B7 C2 S2 125.7(2)
B8 C2 S2 118.4(2)
C4 C3 C7 108.5(2)
C4 C3 C9 126.8(2)
C7 C3 C9 124.6(2)
C4 C3 Co1 70.09(15)
C7 C3 Co1 69.72(14)
C9 C3 Co1 129.10(18)
C3 C4 C5 108.2(2)
C3 C4 C10 125.2(3)
C5 C4 C10 126.2(3)
C3 C4 Co1 70.76(14)
C5 C4 Co1 71.34(15)
C10 C4 Co1 129.66(19)
C6 C5 C4 108.6(2)
C6 C5 C11 125.2(3)
C4 C5 C11 126.2(3)
C6 C5 Co1 70.48(15)
C4 C5 Co1 68.99(14)
C11 C5 Co1 129.26(19)
C5 C6 C7 107.8(2)
C5 C6 C12 127.7(3)
C7 C6 C12 124.2(3)
C5 C6 Co1 70.90(15)
C7 C6 Co1 68.91(14)
C12 C6 Co1 130.46(19)
C3 C7 C6 106.8(2)
C3 C7 C8 126.4(3)
C6 C7 C8 126.6(2)
C3 C7 Co1 70.30(14)
C6 C7 Co1 70.74(15)
C8 C7 Co1 127.79(18)
C7 C8 H8A 109.5
C7 C8 H8B 109.5
H8A C8 H8B 109.5
C7 C8 H8C 109.5
H8A C8 H8C 109.5
H8B C8 H8C 109.5
C3 C9 H9A 109.5
C3 C9 H9B 109.5
H9A C9 H9B 109.5
C3 C9 H9C 109.5
H9A C9 H9C 109.5
H9B C9 H9C 109.5
C4 C10 H10A 109.5
C4 C10 H10B 109.5
H10A C10 H10B 109.5
C4 C10 H10C 109.5
H10A C10 H10C 109.5
H10B C10 H10C 109.5
C5 C11 H11A 109.5
C5 C11 H11B 109.5
H11A C11 H11B 109.5
C5 C11 H11C 109.5
H11A C11 H11C 109.5
H11B C11 H11C 109.5
C6 C12 H12A 109.5
C6 C12 H12B 109.5
H12A C12 H12B 109.5
C6 C12 H12C 109.5
H12A C12 H12C 109.5
H12B C12 H12C 109.5
C14 C13 C16 112.3(3)
C14 C13 S2 107.2(2)
C16 C13 S2 110.71(18)
C14 C13 H13 108.8
C16 C13 H13 108.8
S2 C13 H13 108.8
O1 C14 O2 118.1(4)
O1 C14 C13 125.4(4)
O2 C14 C13 116.4(4)
O2 C15 H15A 109.5
O2 C15 H15B 109.5
H15A C15 H15B 109.5
O2 C15 H15C 109.5
H15A C15 H15C 109.5
H15B C15 H15C 109.5
N3 C16 C13 108.4(2)
N3 C16 C17 112.1(2)
C13 C16 C17 111.5(2)
N3 C16 H16 108.2
C13 C16 H16 108.2
C17 C16 H16 108.2
O4 C17 O3 133.2(4)
O4 C17 C16 113.5(3)
O3 C17 C16 113.3(4)
C24 C19 C20 119.5(3)
C24 C19 S3 118.8(2)
C20 C19 S3 121.5(2)
C19 C20 C21 119.2(3)
C19 C20 H20 120.4
C21 C20 H20 120.4
C22 C21 C20 123.0(3)
C22 C21 H21 118.5
C20 C21 H21 118.5
C2 B3 C1 58.83(17)
C2 B3 B9 104.6(3)
C1 B3 B9 105.9(2)
C2 B3 B8 59.5(2)
C1 B3 B8 107.4(3)
B9 B3 B8 59.1(2)
C2 B3 B4 105.5(2)
C1 B3 B4 58.01(18)
B9 B3 B4 61.6(2)
B8 B3 B4 109.4(3)
C2 B3 H3 124.0
C1 B3 H3 123.3
B9 B3 H3 123.0
B8 B3 H3 121.1
B4 B3 H3 121.5
C1 B4 B10 104.5(3)
C1 B4 B3 59.37(18)
B10 B4 B3 106.2(3)
C1 B4 B5 58.36(18)
B10 B4 B5 59.4(2)
B3 B4 B5 106.8(3)
C1 B4 B9 104.4(3)
B10 B4 B9 59.5(2)
B3 B4 B9 58.4(2)
B5 B4 B9 106.4(3)
C1 B4 H4 124.2
B10 B4 H4 123.0
B3 B4 H4 122.5
B5 B4 H4 122.4
B9 B4 H4 123.3
C1 B5 B6 60.28(18)
C1 B5 B11 106.0(3)
B6 B5 B11 59.5(2)
C1 B5 B10 104.9(2)
B6 B5 B10 107.8(3)
B11 B5 B10 60.2(2)
C1 B5 B4 58.20(17)
B6 B5 B4 108.5(2)
B11 B5 B4 108.3(3)
B10 B5 B4 60.0(2)
C1 B5 H5 124.0
B6 B5 H5 121.2
B11 B5 H5 122.0
B10 B5 H5 122.5
B4 B5 H5 121.5
C2 B6 C1 58.39(16)
C2 B6 B11 104.4(2)
C1 B6 B11 105.2(3)
C2 B6 B5 105.1(2)
C1 B6 B5 58.32(18)
B11 B6 B5 60.5(2)
C2 B6 B7 58.40(17)
C1 B6 B7 106.5(2)
B11 B6 B7 60.6(2)
B5 B6 B7 109.5(3)
C2 B6 H6 124.6
C1 B6 H6 123.7
B11 B6 H6 122.9
B5 B6 H6 121.7
B7 B6 H6 121.1
C2 B7 B12 102.7(3)
C2 B7 B11 102.4(3)
B12 B7 B11 59.1(2)
C2 B7 B8 58.65(19)
B12 B7 B8 58.9(2)
B11 B7 B8 106.2(3)
C2 B7 B6 58.15(18)
B12 B7 B6 105.3(3)
B11 B7 B6 58.26(19)
B8 B7 B6 106.8(3)
C2 B7 H7 125.6
B12 B7 H7 123.9
B11 B7 H7 123.9
B8 B7 H7 122.0
B6 B7 H7 122.8
C2 B8 B9 104.4(3)
C2 B8 B12 103.2(3)
B9 B8 B12 60.2(2)
C2 B8 B3 58.27(19)
B9 B8 B3 60.1(2)
B12 B8 B3 107.2(3)
C2 B8 B7 58.28(19)
B9 B8 B7 108.9(3)
B12 B8 B7 59.9(2)
B3 B8 B7 107.8(3)
C2 B8 H8 125.7
B9 B8 H8 121.8
B12 B8 H8 123.1
B3 B8 H8 121.8
B7 B8 H8 121.1
B8 B9 B12 60.5(2)
B8 B9 B3 60.9(2)
B12 B9 B3 108.1(3)
B8 B9 B10 109.0(3)
B12 B9 B10 60.1(2)
B3 B9 B10 107.2(3)
B8 B9 B4 109.5(3)
B12 B9 B4 107.9(3)
B3 B9 B4 59.9(2)
B10 B9 B4 59.3(2)
B8 B9 H9 120.3
B12 B9 H9 121.7
B3 B9 H9 121.9
B10 B9 H9 122.0
B4 B9 H9 121.6
B5 B10 B12 107.7(3)
B5 B10 B11 59.9(2)
B12 B10 B11 59.6(2)
B5 B10 B4 60.6(2)
B12 B10 B4 108.5(3)
B11 B10 B4 108.6(3)
B5 B10 B9 108.6(3)
B12 B10 B9 59.0(2)
B11 B10 B9 107.0(3)
B4 B10 B9 61.1(2)
B5 B10 H10 121.4
B12 B10 H10 122.2
B11 B10 H10 122.2
B4 B10 H10 120.6
B9 B10 H10 121.8
B6 B11 B12 108.2(3)
B6 B11 B5 60.0(2)
B12 B11 B5 108.2(3)
B6 B11 B10 108.0(3)
B12 B11 B10 60.1(2)
B5 B11 B10 59.9(2)
B6 B11 B7 61.1(2)
B12 B11 B7 60.0(2)
B5 B11 B7 109.5(3)
B10 B11 B7 108.9(3)
B6 B11 H11 121.5
B12 B11 H11 121.8
B5 B11 H11 121.3
B10 B11 H11 121.7
B7 B11 H11 120.6
B9 B12 B8 59.3(2)
B9 B12 B11 109.1(3)
B8 B12 B11 109.4(3)
B9 B12 B10 60.8(2)
B8 B12 B10 108.7(3)
B11 B12 B10 60.3(2)
B9 B12 B7 109.2(3)
B8 B12 B7 61.2(2)
B11 B12 B7 60.9(2)
B10 B12 B7 109.7(3)
B9 B12 H12 121.4
B8 B12 H12 121.4
B11 B12 H12 120.9
B10 B12 H12 121.0
B7 B12 H12 120.4
C14 O2 C15 121.4(4)
C17 O3 C18A 97.0(4)
C17 O4 C18B 95.9(4)
O3 C18A H18A 109.4
O3 C18A H18B 109.5
H18A C18A H18B 109.5
O3 C18A H18C 109.5
H18A C18A H18C 109.5
H18B C18A H18C 109.5
O3 C18A H18E 99.7
H18A C18A H18E 119.6
H18B C18A H18E 108.5
H18C C18A H18E 11.5
O3 C18A H18F 107.9
H18A C18A H18F 127.3
H18B C18A H18F 21.0
H18C C18A H18F 91.2
H18E C18A H18F 88.5
O4 C18B H18B 113.9
O4 C18B H18C 120.2
H18B C18B H18C 83.9
O4 C18B H18D 110.1
H18B C18B H18D 117.0
H18C C18B H18D 109.8
O4 C18B H18E 108.3
H18B C18B H18E 96.9
H18C C18B H18E 14.7
H18D C18B H18E 109.5
O4 C18B H18F 110.0
H18B C18B H18F 12.7
H18C C18B H18F 96.2
H18D C18B H18F 109.5
H18E C18B H18F 109.5

loop_
_geom_bond_atom_site_label_1
_geom_bond_atom_site_label_2
_geom_bond_distance
Co1 N3 1.938(2)
Co1 C4 2.081(2)
Co1 C7 2.082(2)
Co1 C3 2.090(3)
Co1 C6 2.106(3)
Co1 C5 2.112(3)
Co1 S2 2.2090(9)
Co1 S1 2.2639(8)
S1 C1 1.770(3)
S2 C2 1.800(3)
S2 C13 1.845(3)
S3 O5 1.4326(19)
S3 O6 1.4373(19)
S3 N1 1.653(2)
S3 C19 1.766(3)
N1 N2 1.298(3)
N2 N3 1.287(3)
N3 C16 1.478(3)
C22 C21 1.375(4)
C22 C23 1.378(4)
C22 C25 1.514(4)
C23 C24 1.397(4)
C23 H23 0.9300
C24 C19 1.366(3)
C24 H24 0.9300
C25 H25A 0.9600
C25 H25B 0.9600
C25 H25C 0.9600
C1 C2 1.685(4)
C1 B4 1.703(4)
C1 B5 1.706(4)
C1 B3 1.728(4)
C1 B6 1.741(4)
C2 B3 1.702(5)
C2 B6 1.712(4)
C2 B7 1.717(4)
C2 B8 1.724(4)
C3 C4 1.397(3)
C3 C7 1.426(3)
C3 C9 1.507(3)
C4 C5 1.423(4)
C4 C10 1.498(4)
C5 C6 1.395(4)
C5 C11 1.496(3)
C6 C7 1.445(4)
C6 C12 1.499(4)
C7 C8 1.501(3)
C8 H8A 0.9600
C8 H8B 0.9600
C8 H8C 0.9600
C9 H9A 0.9600
C9 H9B 0.9600
C9 H9C 0.9600
C10 H10A 0.9600
C10 H10B 0.9600
C10 H10C 0.9600
C11 H11A 0.9600
C11 H11B 0.9600
C11 H11C 0.9600
C12 H12A 0.9600
C12 H12B 0.9600
C12 H12C 0.9600
C13 C14 1.488(4)
C13 C16 1.520(4)
C13 H13 0.9800
C14 O1 1.124(5)
C14 O2 1.221(5)
C15 O2 1.489(4)
C15 H15A 0.9600
C15 H15B 0.9600
C15 H15C 0.9600
C16 C17 1.572(4)
C16 H16 0.9800
C17 O4 1.213(5)
C17 O3 1.223(4)
C19 C20 1.375(4)
C20 C21 1.380(4)
C20 H20 0.9300
C21 H21 0.9300
B3 B9 1.756(5)
B3 B8 1.771(5)
B3 B4 1.783(5)
B3 H3 1.1000
B4 B10 1.782(5)
B4 B5 1.793(5)
B4 B9 1.813(5)
B4 H4 1.1000
B5 B6 1.760(5)
B5 B11 1.769(5)
B5 B10 1.770(5)
B5 H5 1.1000
B6 B11 1.751(5)
B6 B7 1.803(5)
B6 H6 1.1000
B7 B12 1.778(6)
B7 B11 1.794(5)
B7 B8 1.799(5)
B7 H7 1.1000
B8 B9 1.738(6)
B8 B12 1.758(5)
B8 H8 1.1000
B9 B12 1.753(6)
B9 B10 1.785(5)
B9 H9 1.1000
B10 B12 1.773(6)
B10 B11 1.775(6)
B10 H10 1.1000
B11 B12 1.762(5)
B11 H11 1.1000
B12 H12 1.1000
O3 C18A 1.629(6)
O4 C18B 1.522(7)
C18A H18A 0.9600
C18A H18B 0.9600
C18A H18C 0.9600
C18A H18E 1.1268
C18A H18F 1.1198
C18B H18B 1.2883
C18B H18C 1.0402
C18B H18D 0.9600
C18B H18E 0.9600
C18B H18F 0.9599
